data_7202240
loop_
_publ_author_name
'Gelbrich, Thomas'
'Hughes, David S.'
'Hursthouse, Michael B.'
'Threlfall, Terence L.'

_publ_section_title
;
 Packing similarity in polymorphs of sulfathiazole
;
_journal_issue 10
_journal_name_full CrystEngComm
_journal_page_first 1328
_journal_paper_doi 10.1039/b807898j
_journal_volume 10
_journal_year 2008
_chemical_formula_sum 'C9 H9 N3 O2 S2'
_space_group_IT_number 14
_symmetry_cell_setting monoclinic
_symmetry_Int_Tables_number 14
_symmetry_space_group_name_Hall '-P 2yn'
_symmetry_space_group_name_H-M 'P 1 21/n 1'
_audit_creation_date 2000-01-11
_audit_creation_method CSD-ConQuest-V1
_cell_angle_alpha 90
_cell_angle_beta 91.21(3)
_cell_angle_gamma 90
_cell_formula_units_Z 8
_cell_length_a 10.399(2)
_cell_length_b 15.132(3)
_cell_length_c 14.280(3)
_cell_volume 2246.6(8)
_cod_data_source_file b807898j.txt
_cod_data_source_block SUTHAZ05_form_II_CSD
_cod_original_sg_symbol_H-M 'P 21/n'
_cod_database_code 7202240

loop_
_symmetry_equiv_pos_site_id
_symmetry_equiv_pos_as_xyz
1 x,y,z
2 1/2+x,1/2-y,1/2+z
3 -x,-y,-z
4 -1/2-x,-1/2+y,-1/2-z

loop_
_atom_site_label
_atom_site_type_symbol
_atom_site_fract_x
_atom_site_fract_y
_atom_site_fract_z
S1 S 0.17581(7) 0.40001(6) -0.14444(6)
S2 S 0.33345(8) 0.37399(7) 0.05805(6)
O1 O 0.1372(2) 0.35111(16) -0.22744(16)
O2 O 0.11201(19) 0.37652(15) -0.05911(16)
N1 N 0.0924(3) 0.7823(2) -0.1961(3)
H1 H 0.129(3) 0.816(2) -0.240(2)
H2 H 0.036(4) 0.815(3) -0.159(3)
N2 N 0.3282(2) 0.38965(19) -0.13676(18)
N3 N 0.5198(2) 0.38573(18) -0.05178(19)
H3 H 0.56460 0.39120 -0.10140
C1 C 0.1098(3) 0.6944(2) -0.1880(2)
C2 C 0.2078(3) 0.6499(2) -0.2361(2)
H4 H 0.26010 0.68140 -0.27620
C3 C 0.2270(3) 0.5608(2) -0.2246(2)
H5 H 0.29180 0.53250 -0.25710
C4 C 0.1496(3) 0.5122(2) -0.1643(2)
C5 C 0.0505(3) 0.5555(2) -0.1180(2)
H6 H -0.00270 0.52380 -0.07870
C6 C 0.0312(3) 0.6450(2) -0.1301(2)
H7 H -0.03530 0.67270 -0.09910
C7 C 0.3906(3) 0.3844(2) -0.0549(2)
C8 C 0.5758(3) 0.3777(3) 0.0362(2)
H8 H 0.66420 0.37660 0.04750
C9 C 0.4893(3) 0.3716(3) 0.1032(3)
H9 H 0.50990 0.36670 0.16670
S3 S 0.17103(7) 0.05317(6) 0.17760(6)
S4 S 0.32040(8) 0.10341(8) -0.01384(6)
O3 O 0.0954(2) 0.09562(15) 0.10411(16)
O4 O 0.1264(2) 0.06537(17) 0.27229(16)
N4 N 0.1688(3) -0.3323(2) 0.1077(2)
H10 H 0.100(2) -0.356(2) 0.077(2)
H11 H 0.192(3) -0.366(2) 0.1568(18)
N5 N 0.3178(2) 0.08555(18) 0.18073(19)
N6 N 0.5033(3) 0.1230(2) 0.1031(2)
H12 H 0.54740 0.12670 0.15460
C10 C 0.1670(3) -0.2432(2) 0.1252(2)
C11 C 0.0845(3) -0.1869(2) 0.0750(2)
H13 H 0.02670 -0.21050 0.03120
C12 C 0.0873(3) -0.0971(2) 0.0894(2)
H14 H 0.03140 -0.06080 0.05520
C13 C 0.1724(3) -0.0601(2) 0.1542(2)
C14 C 0.2561(3) -0.1149(2) 0.2054(2)
H15 H 0.31340 -0.09060 0.24920
C15 C 0.2536(3) -0.2050(2) 0.1910(2)
H16 H 0.30980 -0.24110 0.22510
C16 C 0.3776(3) 0.1022(2) 0.1020(2)
C17 C 0.5577(4) 0.1382(3) 0.0176(3)
H17 H 0.64370 0.15280 0.00990
C18 C 0.4728(4) 0.1297(3) -0.0526(3)
H18 H 0.49260 0.13700 -0.11530

loop_
_atom_type_symbol
_atom_type_radius_bond
_atom_type_radius_vdwaals
C 0.68 1.7
H 0.23 1.2
O 0.68 1.7
S 1.02 2.1
N 0.68 1.55
